data_7223413
loop_
_publ_author_name
'Singh, Khushbu'
'Banerjee, Samya'
'Patra, Ashis Kumar'

_publ_section_title
;
 Photocytotoxic luminescent lanthanide complexes of DTPA--bisamide using
 quinoline as photosensitizer
;
_journal_name_full 'RSC Adv.'
_journal_paper_doi 10.1039/C5RA24329G
_journal_year 2015
_chemical_absolute_configuration rm
_chemical_formula_moiety 'C38 H54 N9 O13 Pr'
_chemical_formula_sum 'C38 H54 N9 O13 Pr'
_chemical_formula_weight 985.81
_chemical_name_systematic
;
 ?
;
_space_group_IT_number 14
_symmetry_cell_setting monoclinic
_symmetry_space_group_name_Hall '-P 2ybc'
_symmetry_space_group_name_H-M 'P 1 21/c 1'
_atom_sites_solution_hydrogens geom
_atom_sites_solution_primary direct
_atom_sites_solution_secondary difmap
_audit_creation_method SHELXL-97
_audit_update_record
;
2015-08-04 deposited with the CCDC.
2015-12-02 downloaded from the CCDC.
;
_cell_angle_alpha 90.000(5)
_cell_angle_beta 109.356(5)
_cell_angle_gamma 90.000(5)
_cell_formula_units_Z 4
_cell_length_a 11.343(5)
_cell_length_b 23.530(5)
_cell_length_c 16.714(5)
_cell_measurement_temperature 100(2)
_cell_volume 4209(2)
_computing_cell_refinement 'Bruker APEX II V2012.4-3'
_computing_data_collection 'Bruker APEX II V2012.4-3'
_computing_data_reduction 'Bruker APEX II V2012.4-3'
_computing_molecular_graphics 'ORTEP-3 for Windows (Farrugia, 1997)'
_computing_publication_material 'WinGX publication routines (Farrugia, 1999)'
_computing_structure_refinement 'SHELXL-97 (Sheldrick, 1997)'
_computing_structure_solution 'SHELXS-97 (Sheldrick, 1997)'
_diffrn_ambient_temperature 100(2)
_diffrn_detector_area_resol_mean 0.5
_diffrn_measured_fraction_theta_full 0.998
_diffrn_measured_fraction_theta_max 0.998
_diffrn_measurement_device_type 'Bruker APEX-II CCD'
_diffrn_measurement_method '\f and \w scans'
_diffrn_radiation_monochromator graphite
_diffrn_radiation_source 'fine-focus sealed tube'
_diffrn_radiation_type MoK\a
_diffrn_radiation_wavelength 0.71069
_diffrn_reflns_av_R_equivalents 0.1328
_diffrn_reflns_av_sigmaI/netI 0.0864
_diffrn_reflns_limit_h_max 13
_diffrn_reflns_limit_h_min -13
_diffrn_reflns_limit_k_max 29
_diffrn_reflns_limit_k_min -29
_diffrn_reflns_limit_l_max 20
_diffrn_reflns_limit_l_min -20
_diffrn_reflns_number 39462
_diffrn_reflns_theta_full 26.00
_diffrn_reflns_theta_max 26.00
_diffrn_reflns_theta_min 2.09
_exptl_absorpt_coefficient_mu 1.233
_exptl_absorpt_correction_T_max 0.8272
_exptl_absorpt_correction_T_min 0.7906
_exptl_absorpt_correction_type multi-scan
_exptl_absorpt_process_details SADABS(Sheldrick,1997)
_exptl_crystal_colour Colourless
_exptl_crystal_density_diffrn 1.556
_exptl_crystal_density_method 'not measured'
_exptl_crystal_description Block
_exptl_crystal_F_000 2032
_exptl_crystal_size_max 0.20
_exptl_crystal_size_mid 0.18
_exptl_crystal_size_min 0.16
_refine_diff_density_max 1.255
_refine_diff_density_min -0.812
_refine_diff_density_rms 0.140
_refine_ls_extinction_method none
_refine_ls_goodness_of_fit_ref 1.017
_refine_ls_hydrogen_treatment constr
_refine_ls_matrix_type full
_refine_ls_number_parameters 559
_refine_ls_number_reflns 8264
_refine_ls_number_restraints 0
_refine_ls_restrained_S_all 1.017
_refine_ls_R_factor_all 0.0864
_refine_ls_R_factor_gt 0.0497
_refine_ls_shift/su_max 0.059
_refine_ls_shift/su_mean 0.001
_refine_ls_structure_factor_coef Fsqd
_refine_ls_weighting_details 'calc w=1/[\s^2^(Fo^2^)+(0.0650P)^2^+9.4794P] where P=(Fo^2^+2Fc^2^)/3'
_refine_ls_weighting_scheme calc
_refine_ls_wR_factor_gt 0.1219
_refine_ls_wR_factor_ref 0.1381
_reflns_number_gt 5852
_reflns_number_total 8264
_reflns_threshold_expression >2sigma(I)
_cod_data_source_file c5ra24329g2.cif
_cod_data_source_block PrDTPAAQ_DMF
_cod_depositor_comments
;
The following automatic conversions were performed:

'_symmetry_cell_setting' value 'Monoclinic' changed to 'monoclinic'
according to
/usr/data/users/saulius/crontab/automatic-downloads/rss-feeds/RSC/lib/dictionaries/cif_core.dic
dictionary named 'cif_core.dic' version 2.4.2 from 2011-04-26.

Automatic conversion script
Id: cif_fix_values 4268 2015-11-12 08:31:59Z antanas 
;
_cod_original_sg_symbol_H-M P21/c
_cod_database_code 7223413

loop_
_symmetry_equiv_pos_as_xyz
'x, y, z'
'-x, y+1/2, -z+1/2'
'-x, -y, -z'
'x, -y-1/2, z-1/2'

loop_
_atom_site_label
_atom_site_type_symbol
_atom_site_fract_x
_atom_site_fract_y
_atom_site_fract_z
_atom_site_U_iso_or_equiv
_atom_site_adp_type
_atom_site_occupancy
_atom_site_symmetry_multiplicity
_atom_site_calc_flag
_atom_site_refinement_flags
Pr1 Pr 0.19035(3) 0.257877(12) 0.009218(18) 0.01925(11) Uani 1 1 d .
C1 C 0.2768(6) 0.3438(2) -0.1221(3) 0.0230(13) Uani 1 1 d .
C2 C 0.2349(6) 0.2928(2) -0.1798(3) 0.0280(14) Uani 1 1 d .
H2A H 0.1456 0.2950 -0.2094 0.034 Uiso 1 1 calc R
H2B H 0.2771 0.2926 -0.2217 0.034 Uiso 1 1 calc R
C3 C 0.1885(6) 0.1926(2) -0.1763(3) 0.0290(15) Uani 1 1 d .
H3A H 0.2141 0.1836 -0.2248 0.035 Uiso 1 1 calc R
H3B H 0.1013 0.2038 -0.1973 0.035 Uiso 1 1 calc R
C4 C 0.2032(6) 0.1408(2) -0.1209(3) 0.0285(15) Uani 1 1 d .
H4A H 0.1580 0.1094 -0.1550 0.034 Uiso 1 1 calc R
H4B H 0.2908 0.1304 -0.0990 0.034 Uiso 1 1 calc R
C5 C 0.0216(6) 0.1357(3) -0.0742(4) 0.0344(16) Uani 1 1 d .
H5A H 0.0117 0.0953 -0.0856 0.041 Uiso 1 1 calc R
H5B H -0.0210 0.1555 -0.1268 0.041 Uiso 1 1 calc R
C6 C -0.0406(6) 0.1507(3) -0.0105(4) 0.0357(16) Uani 1 1 d .
H6A H -0.1248 0.1354 -0.0286 0.043 Uiso 1 1 calc R
H6B H 0.0055 0.1340 0.0440 0.043 Uiso 1 1 calc R
C7 C -0.0642(6) 0.2292(3) 0.0782(4) 0.0309(15) Uani 1 1 d .
H7A H -0.0090 0.2074 0.1250 0.037 Uiso 1 1 calc R
H7B H -0.1498 0.2218 0.0750 0.037 Uiso 1 1 calc R
C8 C -0.0353(6) 0.2924(2) 0.0917(4) 0.0253(13) Uani 1 1 d .
C27 C -0.0807(5) 0.3795(3) 0.1540(4) 0.0256(13) Uani 1 1 d .
C28 C -0.0208(6) 0.4183(3) 0.1207(4) 0.0298(15) Uani 1 1 d .
H28 H 0.0126 0.4077 0.0790 0.036 Uiso 1 1 calc R
C29 C -0.0101(6) 0.4746(3) 0.1503(4) 0.0286(14) Uani 1 1 d .
C30 C 0.0444(7) 0.5177(3) 0.1168(5) 0.048(2) Uani 1 1 d .
H30 H 0.0765 0.5091 0.0738 0.058 Uiso 1 1 calc R
C31 C 0.0515(7) 0.5716(3) 0.1460(5) 0.048(2) Uani 1 1 d .
H31 H 0.0868 0.5997 0.1219 0.058 Uiso 1 1 calc R
C32 C 0.0066(7) 0.5857(3) 0.2117(5) 0.0422(18) Uani 1 1 d .
H32 H 0.0133 0.6228 0.2317 0.051 Uiso 1 1 calc R
C33 C -0.0472(6) 0.5452(3) 0.2467(4) 0.0329(15) Uani 1 1 d .
H33 H -0.0762 0.5547 0.2910 0.039 Uiso 1 1 calc R
C34 C -0.0589(6) 0.4883(3) 0.2155(4) 0.0263(14) Uani 1 1 d .
C35 C -0.1303(6) 0.3981(3) 0.2172(3) 0.0274(14) Uani 1 1 d .
H35 H -0.1737 0.3717 0.2381 0.033 Uiso 1 1 calc R
C18 C 0.3382(5) 0.4438(2) -0.1180(3) 0.0217(13) Uani 1 1 d .
C19 C 0.3159(5) 0.4615(2) -0.0466(3) 0.0225(13) Uani 1 1 d .
H19 H 0.2865 0.4361 -0.0150 0.027 Uiso 1 1 calc R
C20 C 0.3380(5) 0.5189(2) -0.0215(3) 0.0221(13) Uani 1 1 d .
C21 C 0.3133(6) 0.5413(2) 0.0509(4) 0.0296(14) Uani 1 1 d .
H21 H 0.2848 0.5174 0.0848 0.035 Uiso 1 1 calc R
C22 C 0.3315(6) 0.5979(3) 0.0707(4) 0.0315(15) Uani 1 1 d .
H22 H 0.3134 0.6124 0.1171 0.038 Uiso 1 1 calc R
C23 C 0.3772(6) 0.6339(3) 0.0209(4) 0.0295(14) Uani 1 1 d .
H23 H 0.3902 0.6722 0.0352 0.035 Uiso 1 1 calc R
C24 C 0.4029(6) 0.6139(2) -0.0478(4) 0.0274(14) Uani 1 1 d .
H24 H 0.4324 0.6385 -0.0805 0.033 Uiso 1 1 calc R
C25 C 0.3849(5) 0.5557(2) -0.0698(3) 0.0200(12) Uani 1 1 d .
C26 C 0.3887(5) 0.4835(2) -0.1610(4) 0.0256(14) Uani 1 1 d .
H26 H 0.4079 0.4709 -0.2079 0.031 Uiso 1 1 calc R
C9 C 0.3996(6) 0.2282(2) -0.1026(4) 0.0267(14) Uani 1 1 d .
H9A H 0.4388 0.2569 -0.1270 0.032 Uiso 1 1 calc R
H9B H 0.4109 0.1918 -0.1264 0.032 Uiso 1 1 calc R
C10 C 0.4671(6) 0.2264(2) -0.0081(4) 0.0250(14) Uani 1 1 d .
C11 C 0.2277(6) 0.1130(2) 0.0239(3) 0.0278(15) Uani 1 1 d .
H11A H 0.3107 0.1075 0.0206 0.033 Uiso 1 1 calc R
H11B H 0.1875 0.0761 0.0171 0.033 Uiso 1 1 calc R
C12 C 0.2403(6) 0.1357(2) 0.1112(4) 0.0262(14) Uani 1 1 d .
C13 C -0.1449(7) 0.2391(3) -0.0736(4) 0.0421(17) Uani 1 1 d .
H13B H -0.1972 0.2622 -0.0508 0.051 Uiso 1 1 calc R
H13A H -0.1968 0.2090 -0.1068 0.051 Uiso 1 1 calc R
C14 C -0.0997(7) 0.2758(3) -0.1324(4) 0.0385(17) Uani 1 1 d .
C15 C 0.4142(6) 0.3194(2) 0.1808(3) 0.0232(13) Uani 1 1 d .
H15 H 0.4682 0.2899 0.1801 0.028 Uiso 1 1 calc R
C16 C 0.5868(6) 0.3612(3) 0.2889(4) 0.0369(16) Uani 1 1 d .
H16A H 0.6032 0.3950 0.3230 0.055 Uiso 1 1 calc R
H16B H 0.6413 0.3600 0.2556 0.055 Uiso 1 1 calc R
H16C H 0.6012 0.3285 0.3251 0.055 Uiso 1 1 calc R
C17 C 0.3821(6) 0.4106(2) 0.2349(4) 0.0294(14) Uani 1 1 d .
H17A H 0.4298 0.4369 0.2772 0.044 Uiso 1 1 calc R
H17B H 0.3097 0.3988 0.2481 0.044 Uiso 1 1 calc R
H17C H 0.3564 0.4288 0.1804 0.044 Uiso 1 1 calc R
C36 C 0.5785(9) 0.0625(4) -0.0078(6) 0.068(3) Uani 1 1 d .
C37 C 0.5927(11) 0.0937(5) 0.1367(6) 0.092(3) Uani 1 1 d .
C38 C 0.7438(12) 0.0253(7) 0.1096(8) 0.155(7) Uani 1 1 d .
N1 N 0.2646(5) 0.24034(18) -0.1288(3) 0.0233(11) Uani 1 1 d .
N2 N 0.1559(5) 0.14980(19) -0.0476(3) 0.0254(12) Uani 1 1 d .
N3 N -0.0455(5) 0.2130(2) -0.0018(3) 0.0294(12) Uani 1 1 d .
N4 N 0.3129(5) 0.38923(19) -0.1543(3) 0.0248(11) Uani 1 1 d .
H4 H 0.3220 0.3850 -0.2030 0.030 Uiso 1 1 calc R
N5 N -0.0996(4) 0.3215(2) 0.1314(3) 0.0244(11) Uani 1 1 d .
H5 H -0.1570 0.3038 0.1444 0.029 Uiso 1 1 calc R
N6 N 0.4106(5) 0.5373(2) -0.1393(3) 0.0257(11) Uani 1 1 d .
N7 N -0.1196(5) 0.4497(2) 0.2482(3) 0.0288(12) Uani 1 1 d .
N8 N 0.4581(4) 0.3615(2) 0.2333(3) 0.0227(11) Uani 1 1 d .
N9 N 0.6396(7) 0.0627(3) 0.0759(5) 0.072(2) Uani 1 1 d .
O1 O 0.2720(4) 0.34188(15) -0.0486(2) 0.0267(10) Uani 1 1 d .
O2 O 0.0454(4) 0.31340(17) 0.0660(3) 0.0338(11) Uani 1 1 d .
O3 O 0.4020(4) 0.22557(16) 0.0412(2) 0.0241(9) Uani 1 1 d .
O4 O 0.2143(4) 0.18705(16) 0.1187(2) 0.0251(9) Uani 1 1 d .
O5 O 0.0174(4) 0.27882(18) -0.1183(3) 0.0336(10) Uani 1 1 d .
O6 O 0.3046(4) 0.31645(16) 0.1318(2) 0.0252(9) Uani 1 1 d .
O7 O 0.5837(4) 0.2247(2) 0.0168(3) 0.0387(11) Uani 1 1 d .
O8 O 0.2794(5) 0.10129(18) 0.1704(3) 0.0390(12) Uani 1 1 d .
O9 O -0.1803(5) 0.2990(2) -0.1924(3) 0.0563(15) Uani 1 1 d .
O10 O 0.4761(7) 0.0872(3) -0.0431(4) 0.088(2) Uani 1 1 d .
OW2 O 0.7110(4) 0.26699(18) 0.1700(3) 0.0336(10) Uani 1 1 d .
OW4 O 0.2156(5) 0.98487(19) 0.1219(3) 0.0421(12) Uani 1 1 d .
OW3 O 0.9569(13) 0.0214(5) 0.0353(8) 0.204(5) Uani 1 1 d .
OW1 O 0.5406(13) 0.3060(5) 0.7712(9) 0.210(6) Uani 1 1 d .

loop_
_atom_site_aniso_label
_atom_site_aniso_U_11
_atom_site_aniso_U_22
_atom_site_aniso_U_33
_atom_site_aniso_U_23
_atom_site_aniso_U_13
_atom_site_aniso_U_12
Pr1 0.0294(2) 0.01411(17) 0.01640(16) -0.00347(12) 0.01044(13) 0.00152(14)
C1 0.032(4) 0.017(3) 0.024(3) 0.001(2) 0.014(3) 0.007(3)
C2 0.049(4) 0.019(3) 0.021(3) 0.003(2) 0.018(3) 0.007(3)
C3 0.051(4) 0.023(3) 0.014(3) -0.004(2) 0.012(3) 0.007(3)
C4 0.051(4) 0.016(3) 0.018(3) -0.007(2) 0.011(3) 0.000(3)
C5 0.048(4) 0.023(3) 0.033(4) -0.011(3) 0.014(3) -0.013(3)
C6 0.039(4) 0.032(4) 0.040(4) -0.014(3) 0.019(3) -0.013(3)
C7 0.027(4) 0.032(4) 0.036(4) -0.012(3) 0.014(3) -0.006(3)
C8 0.021(3) 0.027(3) 0.024(3) -0.005(2) 0.003(3) 0.002(3)
C27 0.021(3) 0.030(3) 0.022(3) -0.001(2) 0.003(3) 0.009(3)
C28 0.034(4) 0.027(3) 0.036(4) 0.003(3) 0.021(3) 0.010(3)
C29 0.025(4) 0.029(3) 0.033(3) 0.007(3) 0.012(3) 0.009(3)
C30 0.066(6) 0.034(4) 0.061(5) 0.012(3) 0.044(5) 0.016(4)
C31 0.067(6) 0.028(4) 0.063(5) 0.013(3) 0.040(5) 0.011(4)
C32 0.044(5) 0.025(4) 0.057(5) 0.001(3) 0.016(4) 0.009(3)
C33 0.035(4) 0.031(4) 0.035(4) 0.000(3) 0.015(3) 0.010(3)
C34 0.022(3) 0.032(4) 0.023(3) 0.000(3) 0.005(3) 0.004(3)
C35 0.029(4) 0.033(4) 0.019(3) 0.002(2) 0.006(3) 0.008(3)
C18 0.025(3) 0.019(3) 0.023(3) 0.004(2) 0.010(3) 0.006(2)
C19 0.032(4) 0.018(3) 0.020(3) 0.006(2) 0.011(3) 0.006(3)
C20 0.023(3) 0.020(3) 0.022(3) 0.003(2) 0.006(3) 0.006(2)
C21 0.040(4) 0.024(3) 0.029(3) 0.001(3) 0.018(3) 0.002(3)
C22 0.039(4) 0.027(3) 0.029(3) -0.003(3) 0.012(3) 0.007(3)
C23 0.024(4) 0.018(3) 0.043(4) 0.001(3) 0.007(3) 0.001(3)
C24 0.024(3) 0.028(3) 0.032(3) 0.007(3) 0.011(3) 0.006(3)
C25 0.018(3) 0.022(3) 0.021(3) 0.005(2) 0.007(2) 0.003(2)
C26 0.026(4) 0.028(3) 0.026(3) 0.001(2) 0.013(3) 0.006(3)
C9 0.046(4) 0.019(3) 0.025(3) -0.001(2) 0.024(3) 0.005(3)
C10 0.038(4) 0.017(3) 0.027(3) 0.001(2) 0.019(3) 0.004(3)
C11 0.053(4) 0.014(3) 0.025(3) 0.002(2) 0.024(3) 0.002(3)
C12 0.043(4) 0.020(3) 0.022(3) 0.001(2) 0.021(3) 0.004(3)
C13 0.034(4) 0.042(4) 0.043(4) -0.017(3) 0.003(3) -0.006(3)
C14 0.047(5) 0.020(3) 0.036(4) -0.017(3) -0.002(3) 0.005(3)
C15 0.034(4) 0.022(3) 0.020(3) 0.002(2) 0.017(3) -0.001(3)
C16 0.036(4) 0.050(4) 0.028(3) -0.003(3) 0.015(3) -0.002(3)
C17 0.039(4) 0.023(3) 0.033(3) -0.004(3) 0.021(3) -0.003(3)
C36 0.058(6) 0.066(6) 0.080(7) 0.023(5) 0.022(5) 0.026(5)
C37 0.107(9) 0.109(9) 0.061(6) 0.015(6) 0.028(6) 0.024(7)
C38 0.096(10) 0.187(15) 0.117(11) -0.061(10) -0.052(8) 0.081(10)
N1 0.039(3) 0.014(2) 0.019(2) -0.0019(19) 0.013(2) 0.002(2)
N2 0.049(4) 0.014(2) 0.017(2) -0.0037(18) 0.016(2) -0.001(2)
N3 0.026(3) 0.028(3) 0.032(3) -0.011(2) 0.007(2) -0.002(2)
N4 0.041(3) 0.019(3) 0.019(2) 0.0029(19) 0.017(2) 0.006(2)
N5 0.022(3) 0.026(3) 0.025(3) -0.003(2) 0.008(2) 0.004(2)
N6 0.029(3) 0.024(3) 0.028(3) 0.004(2) 0.014(2) 0.002(2)
N7 0.030(3) 0.029(3) 0.027(3) -0.002(2) 0.009(2) 0.004(2)
N8 0.028(3) 0.026(3) 0.017(2) -0.001(2) 0.011(2) -0.005(2)
N9 0.059(5) 0.067(5) 0.070(5) 0.007(4) -0.007(4) 0.013(4)
O1 0.047(3) 0.015(2) 0.024(2) 0.0011(16) 0.020(2) 0.0010(19)
O2 0.032(3) 0.026(2) 0.052(3) -0.017(2) 0.025(2) -0.006(2)
O3 0.032(2) 0.026(2) 0.0170(19) 0.0003(16) 0.0120(18) 0.0043(18)
O4 0.040(3) 0.021(2) 0.020(2) -0.0009(16) 0.0185(19) 0.0021(19)
O5 0.042(3) 0.027(2) 0.032(2) -0.0012(18) 0.013(2) 0.008(2)
O6 0.029(3) 0.026(2) 0.022(2) -0.0069(17) 0.011(2) -0.0045(19)
O7 0.035(3) 0.052(3) 0.034(3) 0.002(2) 0.019(2) 0.009(2)
O8 0.066(3) 0.030(2) 0.028(2) 0.0078(19) 0.025(2) 0.012(2)
O9 0.058(4) 0.031(3) 0.052(3) -0.004(2) -0.018(3) 0.009(3)
O10 0.112(6) 0.109(6) 0.045(4) 0.013(3) 0.029(4) 0.052(5)
OW2 0.034(3) 0.032(2) 0.039(3) 0.0039(19) 0.018(2) 0.007(2)
OW4 0.055(3) 0.044(3) 0.034(3) 0.009(2) 0.024(2) 0.004(2)
OW3 0.251(15) 0.180(12) 0.197(13) -0.025(9) 0.096(11) -0.031(10)
OW1 0.246(15) 0.134(10) 0.295(16) -0.030(10) 0.148(13) -0.018(9)

loop_
_atom_type_symbol
_atom_type_description
_atom_type_scat_dispersion_real
_atom_type_scat_dispersion_imag
_atom_type_scat_source
C C 0.0033 0.0016 'International Tables Vol C Tables 4.2.6.8 and 6.1.1.4'
H H 0.0000 0.0000 'International Tables Vol C Tables 4.2.6.8 and 6.1.1.4'
N N 0.0061 0.0033 'International Tables Vol C Tables 4.2.6.8 and 6.1.1.4'
O O 0.0106 0.0060 'International Tables Vol C Tables 4.2.6.8 and 6.1.1.4'
Pr Pr -0.2180 2.8214 'International Tables Vol C Tables 4.2.6.8 and 6.1.1.4'

loop_
_geom_angle_atom_site_label_1
_geom_angle_atom_site_label_2
_geom_angle_atom_site_label_3
_geom_angle
O3 Pr1 O5 135.88(13)
O3 Pr1 O4 76.18(13)
O5 Pr1 O4 131.31(14)
O3 Pr1 O6 77.27(13)
O5 Pr1 O6 132.11(14)
O4 Pr1 O6 81.96(13)
O3 Pr1 O1 82.27(13)
O5 Pr1 O1 78.20(15)
O4 Pr1 O1 150.42(14)
O6 Pr1 O1 73.63(13)
O3 Pr1 O2 144.01(13)
O5 Pr1 O2 77.67(15)
O4 Pr1 O2 89.78(14)
O6 Pr1 O2 67.94(14)
O1 Pr1 O2 96.13(13)
O3 Pr1 N2 78.32(15)
O5 Pr1 N2 84.34(14)
O4 Pr1 N2 65.42(13)
O6 Pr1 N2 143.00(14)
O1 Pr1 N2 129.53(13)
O2 Pr1 N2 125.80(14)
O3 Pr1 N1 64.89(13)
O5 Pr1 N1 71.00(15)
O4 Pr1 N1 122.96(13)
O6 Pr1 N1 124.29(14)
O1 Pr1 N1 62.49(12)
O2 Pr1 N1 144.82(14)
N2 Pr1 N1 67.07(13)
O3 Pr1 N3 138.67(14)
O5 Pr1 N3 62.95(15)
O4 Pr1 N3 70.05(14)
O6 Pr1 N3 119.46(13)
O1 Pr1 N3 137.07(14)
O2 Pr1 N3 59.75(14)
N2 Pr1 N3 66.46(15)
N1 Pr1 N3 115.97(14)
O1 C1 N4 123.4(5)
O1 C1 C2 119.5(5)
N4 C1 C2 117.1(5)
N1 C2 C1 109.4(4)
N1 C3 C4 111.0(5)
N2 C4 C3 112.9(5)
N2 C5 C6 114.4(5)
N3 C6 C5 110.1(5)
N3 C7 C8 107.3(5)
O2 C8 N5 124.0(6)
O2 C8 C7 119.2(5)
N5 C8 C7 116.8(5)
C28 C27 N5 126.2(5)
C28 C27 C35 118.0(6)
N5 C27 C35 115.8(5)
C27 C28 C29 119.1(5)
C30 C29 C28 122.8(6)
C30 C29 C34 118.8(6)
C28 C29 C34 118.4(5)
C31 C30 C29 121.2(6)
C30 C31 C32 120.9(7)
C33 C32 C31 120.3(6)
C32 C33 C34 119.9(6)
N7 C34 C29 122.5(5)
N7 C34 C33 118.6(5)
C29 C34 C33 118.9(6)
N7 C35 C27 125.0(6)
C19 C18 N4 125.7(5)
C19 C18 C26 117.8(5)
N4 C18 C26 116.4(5)
C18 C19 C20 119.0(5)
C25 C20 C19 118.8(5)
C25 C20 C21 118.6(5)
C19 C20 C21 122.6(5)
C22 C21 C20 120.4(6)
C21 C22 C23 120.0(6)
C24 C23 C22 121.1(6)
C23 C24 C25 120.1(5)
N6 C25 C20 121.6(5)
N6 C25 C24 118.6(5)
C20 C25 C24 119.8(5)
N6 C26 C18 124.6(5)
N1 C9 C10 115.7(5)
O7 C10 O3 124.1(5)
O7 C10 C9 117.6(5)
O3 C10 C9 118.3(6)
N2 C11 C12 115.0(5)
O8 C12 O4 125.5(5)
O8 C12 C11 115.6(5)
O4 C12 C11 118.8(5)
N3 C13 C14 115.4(6)
O9 C14 O5 124.8(7)
O9 C14 C13 117.3(7)
O5 C14 C13 117.9(6)
O6 C15 N8 124.1(6)
O10 C36 N9 124.5(9)
C9 N1 C2 110.5(5)
C9 N1 C3 112.1(4)
C2 N1 C3 110.1(5)
C9 N1 Pr1 111.0(3)
C2 N1 Pr1 106.6(3)
C3 N1 Pr1 106.2(3)
C5 N2 C11 110.4(5)
C5 N2 C4 109.5(5)
C11 N2 C4 108.9(4)
C5 N2 Pr1 109.4(3)
C11 N2 Pr1 106.8(3)
C4 N2 Pr1 111.7(3)
C7 N3 C6 111.6(5)
C7 N3 C13 109.1(5)
C6 N3 C13 112.1(5)
C7 N3 Pr1 105.2(3)
C6 N3 Pr1 108.2(4)
C13 N3 Pr1 110.4(4)
C1 N4 C18 127.5(5)
C8 N5 C27 124.9(5)
C26 N6 C25 118.0(5)
C35 N7 C34 117.0(5)
C15 N8 C16 120.4(5)
C15 N8 C17 121.3(5)
C16 N8 C17 118.2(5)
C36 N9 C38 118.9(9)
C36 N9 C37 122.5(8)
C38 N9 C37 118.0(9)
C1 O1 Pr1 123.3(3)
C8 O2 Pr1 125.1(4)
C10 O3 Pr1 127.0(4)
C12 O4 Pr1 123.8(3)
C14 O5 Pr1 130.0(4)
C15 O6 Pr1 135.9(4)

loop_
_geom_bond_atom_site_label_1
_geom_bond_atom_site_label_2
_geom_bond_distance
Pr1 O3 2.404(4)
Pr1 O5 2.421(4)
Pr1 O4 2.422(4)
Pr1 O6 2.453(4)
Pr1 O1 2.508(4)
Pr1 O2 2.519(4)
Pr1 N2 2.697(4)
Pr1 N1 2.737(4)
Pr1 N3 2.824(5)
C1 O1 1.249(6)
C1 N4 1.323(7)
C1 C2 1.513(8)
C2 N1 1.475(7)
C3 N1 1.477(7)
C3 C4 1.509(8)
C4 N2 1.506(7)
C5 N2 1.476(8)
C5 C6 1.502(8)
C6 N3 1.475(8)
C7 N3 1.473(7)
C7 C8 1.523(8)
C8 O2 1.236(7)
C8 N5 1.328(7)
C27 C28 1.363(8)
C27 N5 1.411(7)
C27 C35 1.421(8)
C28 C29 1.405(8)
C29 C30 1.397(9)
C29 C34 1.414(8)
C30 C31 1.352(10)
C31 C32 1.396(9)
C32 C33 1.363(9)
C33 C34 1.427(8)
C34 N7 1.359(8)
C35 N7 1.310(7)
C18 C19 1.365(7)
C18 N4 1.408(7)
C18 C26 1.411(8)
C19 C20 1.414(8)
C20 C25 1.404(8)
C20 C21 1.430(8)
C21 C22 1.371(8)
C22 C23 1.400(8)
C23 C24 1.361(8)
C24 C25 1.414(8)
C25 N6 1.358(7)
C26 N6 1.316(7)
C9 N1 1.474(8)
C9 C10 1.510(8)
C10 O7 1.249(7)
C10 O3 1.275(7)
C11 N2 1.481(7)
C11 C12 1.516(7)
C12 O8 1.241(7)
C12 O4 1.259(7)
C13 N3 1.480(8)
C13 C14 1.520(10)
C14 O9 1.238(8)
C14 O5 1.273(8)
C15 O6 1.243(7)
C15 N8 1.308(7)
C16 N8 1.448(8)
C17 N8 1.446(7)
C36 O10 1.258(10)
C36 N9 1.339(11)
C37 N9 1.485(12)
C38 N9 1.431(12)

loop_
_geom_torsion_atom_site_label_1
_geom_torsion_atom_site_label_2
_geom_torsion_atom_site_label_3
_geom_torsion_atom_site_label_4
_geom_torsion
O1 C1 C2 N1 -33.4(8)
N4 C1 C2 N1 148.9(5)
N1 C3 C4 N2 63.6(7)
N2 C5 C6 N3 67.5(7)
N3 C7 C8 O2 -32.4(7)
N3 C7 C8 N5 147.9(5)
N5 C27 C28 C29 179.9(6)
C35 C27 C28 C29 0.3(9)
C27 C28 C29 C30 -176.9(6)
C27 C28 C29 C34 1.9(9)
C28 C29 C30 C31 179.0(7)
C34 C29 C30 C31 0.3(11)
C29 C30 C31 C32 1.3(12)
C30 C31 C32 C33 -1.0(12)
C31 C32 C33 C34 -0.7(10)
C30 C29 C34 N7 176.3(6)
C28 C29 C34 N7 -2.5(9)
C30 C29 C34 C33 -2.0(9)
C28 C29 C34 C33 179.2(6)
C32 C33 C34 N7 -176.1(6)
C32 C33 C34 C29 2.2(9)
C28 C27 C35 N7 -2.2(9)
N5 C27 C35 N7 178.1(5)
N4 C18 C19 C20 -175.4(5)
C26 C18 C19 C20 3.2(8)
C18 C19 C20 C25 -1.4(8)
C18 C19 C20 C21 178.0(6)
C25 C20 C21 C22 2.1(9)
C19 C20 C21 C22 -177.3(6)
C20 C21 C22 C23 -1.5(10)
C21 C22 C23 C24 0.8(10)
C22 C23 C24 C25 -0.7(9)
C19 C20 C25 N6 -0.7(9)
C21 C20 C25 N6 179.9(5)
C19 C20 C25 C24 177.4(5)
C21 C20 C25 C24 -2.0(8)
C23 C24 C25 N6 179.5(6)
C23 C24 C25 C20 1.3(9)
C19 C18 C26 N6 -3.3(9)
N4 C18 C26 N6 175.5(5)
N1 C9 C10 O7 -169.6(5)
N1 C9 C10 O3 11.8(7)
N2 C11 C12 O8 167.2(6)
N2 C11 C12 O4 -14.6(8)
N3 C13 C14 O9 -179.0(5)
N3 C13 C14 O5 3.5(8)
C10 C9 N1 C2 119.5(5)
C10 C9 N1 C3 -117.2(5)
C10 C9 N1 Pr1 1.4(6)
C1 C2 N1 C9 -75.1(6)
C1 C2 N1 C3 160.5(5)
C1 C2 N1 Pr1 45.6(5)
C4 C3 N1 C9 64.9(6)
C4 C3 N1 C2 -171.6(5)
C4 C3 N1 Pr1 -56.5(5)
O3 Pr1 N1 C9 -7.6(3)
O5 Pr1 N1 C9 173.1(4)
O4 Pr1 N1 C9 -59.4(4)
O6 Pr1 N1 C9 44.5(4)
O1 Pr1 N1 C9 86.8(4)
O2 Pr1 N1 C9 144.8(3)
N2 Pr1 N1 C9 -95.1(4)
N3 Pr1 N1 C9 -141.6(3)
O3 Pr1 N1 C2 -128.0(4)
O5 Pr1 N1 C2 52.6(4)
O4 Pr1 N1 C2 -179.8(3)
O6 Pr1 N1 C2 -75.9(4)
O1 Pr1 N1 C2 -33.6(4)
O2 Pr1 N1 C2 24.4(5)
N2 Pr1 N1 C2 144.5(4)
N3 Pr1 N1 C2 98.0(4)
O3 Pr1 N1 C3 114.5(4)
O5 Pr1 N1 C3 -64.8(3)
O4 Pr1 N1 C3 62.7(4)
O6 Pr1 N1 C3 166.6(3)
O1 Pr1 N1 C3 -151.1(4)
O2 Pr1 N1 C3 -93.1(4)
N2 Pr1 N1 C3 27.0(3)
N3 Pr1 N1 C3 -19.5(4)
C6 C5 N2 C11 68.2(6)
C6 C5 N2 C4 -171.9(5)
C6 C5 N2 Pr1 -49.1(6)
C12 C11 N2 C5 -88.7(6)
C12 C11 N2 C4 151.1(5)
C12 C11 N2 Pr1 30.2(6)
C3 C4 N2 C5 88.3(6)
C3 C4 N2 C11 -150.9(5)
C3 C4 N2 Pr1 -33.1(6)
O3 Pr1 N2 C5 173.9(4)
O5 Pr1 N2 C5 -46.9(4)
O4 Pr1 N2 C5 93.9(4)
O6 Pr1 N2 C5 124.3(4)
O1 Pr1 N2 C5 -116.5(3)
O2 Pr1 N2 C5 23.4(4)
N1 Pr1 N2 C5 -118.7(4)
N3 Pr1 N2 C5 16.0(3)
O3 Pr1 N2 C11 54.3(3)
O5 Pr1 N2 C11 -166.5(4)
O4 Pr1 N2 C11 -25.7(3)
O6 Pr1 N2 C11 4.7(5)
O1 Pr1 N2 C11 123.9(3)
O2 Pr1 N2 C11 -96.1(4)
N1 Pr1 N2 C11 121.8(4)
N3 Pr1 N2 C11 -103.6(4)
O3 Pr1 N2 C4 -64.8(4)
O5 Pr1 N2 C4 74.5(4)
O4 Pr1 N2 C4 -144.8(4)
O6 Pr1 N2 C4 -114.4(4)
O1 Pr1 N2 C4 4.8(5)
O2 Pr1 N2 C4 144.8(4)
N1 Pr1 N2 C4 2.7(4)
N3 Pr1 N2 C4 137.4(4)
C8 C7 N3 C6 166.0(5)
C8 C7 N3 C13 -69.6(6)
C8 C7 N3 Pr1 48.9(5)
C5 C6 N3 C7 -160.3(5)
C5 C6 N3 C13 77.0(7)
C5 C6 N3 Pr1 -45.0(6)
C14 C13 N3 C7 124.3(6)
C14 C13 N3 C6 -111.6(6)
C14 C13 N3 Pr1 9.1(6)
O3 Pr1 N3 C7 100.6(4)
O5 Pr1 N3 C7 -129.6(4)
O4 Pr1 N3 C7 63.5(4)
O6 Pr1 N3 C7 -4.4(4)
O1 Pr1 N3 C7 -102.0(4)
O2 Pr1 N3 C7 -38.4(3)
N2 Pr1 N3 C7 134.6(4)
N1 Pr1 N3 C7 -178.6(3)
O3 Pr1 N3 C6 -18.8(5)
O5 Pr1 N3 C6 111.0(4)
O4 Pr1 N3 C6 -55.9(4)
O6 Pr1 N3 C6 -123.8(4)
O1 Pr1 N3 C6 138.6(3)
O2 Pr1 N3 C6 -157.8(4)
N2 Pr1 N3 C6 15.2(4)
N1 Pr1 N3 C6 62.0(4)
O3 Pr1 N3 C13 -141.8(3)
O5 Pr1 N3 C13 -12.0(4)
O4 Pr1 N3 C13 -178.9(4)
O6 Pr1 N3 C13 113.2(4)
O1 Pr1 N3 C13 15.6(5)
O2 Pr1 N3 C13 79.2(4)
N2 Pr1 N3 C13 -107.8(4)
N1 Pr1 N3 C13 -61.0(4)
O1 C1 N4 C18 -7.6(10)
C2 C1 N4 C18 170.0(5)
C19 C18 N4 C1 -8.1(10)
C26 C18 N4 C1 173.2(6)
O2 C8 N5 C27 -3.6(9)
C7 C8 N5 C27 176.1(5)
C28 C27 N5 C8 18.8(9)
C35 C27 N5 C8 -161.6(5)
C18 C26 N6 C25 1.2(9)
C20 C25 N6 C26 0.8(8)
C24 C25 N6 C26 -177.3(5)
C27 C35 N7 C34 1.7(9)
C29 C34 N7 C35 0.8(9)
C33 C34 N7 C35 179.0(5)
O6 C15 N8 C16 179.3(5)
O6 C15 N8 C17 -3.5(8)
O10 C36 N9 C38 169.6(12)
O10 C36 N9 C37 -1.2(16)
N4 C1 O1 Pr1 175.9(4)
C2 C1 O1 Pr1 -1.7(7)
O3 Pr1 O1 C1 85.7(4)
O5 Pr1 O1 C1 -54.5(4)
O4 Pr1 O1 C1 129.0(4)
O6 Pr1 O1 C1 164.6(5)
O2 Pr1 O1 C1 -130.5(4)
N2 Pr1 O1 C1 17.8(5)
N1 Pr1 O1 C1 20.0(4)
N3 Pr1 O1 C1 -79.5(5)
N5 C8 O2 Pr1 170.9(4)
C7 C8 O2 Pr1 -8.8(8)
O3 Pr1 O2 C8 -105.9(5)
O5 Pr1 O2 C8 92.4(5)
O4 Pr1 O2 C8 -40.2(5)
O6 Pr1 O2 C8 -121.6(5)
O1 Pr1 O2 C8 168.8(5)
N2 Pr1 O2 C8 18.8(5)
N1 Pr1 O2 C8 119.7(5)
N3 Pr1 O2 C8 26.7(4)
O7 C10 O3 Pr1 158.8(4)
C9 C10 O3 Pr1 -22.7(7)
O5 Pr1 O3 C10 17.7(5)
O4 Pr1 O3 C10 154.0(5)
O6 Pr1 O3 C10 -121.2(4)
O1 Pr1 O3 C10 -46.4(4)
O2 Pr1 O3 C10 -136.2(4)
N2 Pr1 O3 C10 86.8(4)
N1 Pr1 O3 C10 16.8(4)
N3 Pr1 O3 C10 118.3(4)
O8 C12 O4 Pr1 163.5(5)
C11 C12 O4 Pr1 -14.5(8)
O3 Pr1 O4 C12 -60.4(5)
O5 Pr1 O4 C12 79.7(5)
O6 Pr1 O4 C12 -139.2(5)
O1 Pr1 O4 C12 -104.9(5)
O2 Pr1 O4 C12 153.0(5)
N2 Pr1 O4 C12 22.9(5)
N1 Pr1 O4 C12 -13.3(5)
N3 Pr1 O4 C12 95.3(5)
O9 C14 O5 Pr1 163.1(4)
C13 C14 O5 Pr1 -19.6(8)
O3 Pr1 O5 C14 151.1(4)
O4 Pr1 O5 C14 34.4(5)
O6 Pr1 O5 C14 -88.6(5)
O1 Pr1 O5 C14 -143.3(5)
O2 Pr1 O5 C14 -44.3(5)
N2 Pr1 O5 C14 84.3(5)
N1 Pr1 O5 C14 152.0(5)
N3 Pr1 O5 C14 17.9(5)
N8 C15 O6 Pr1 167.3(4)
O3 Pr1 O6 C15 -4.1(5)
O5 Pr1 O6 C15 -146.1(5)
O4 Pr1 O6 C15 73.5(5)
O1 Pr1 O6 C15 -89.6(5)
O2 Pr1 O6 C15 166.5(5)
N2 Pr1 O6 C15 45.8(6)
N1 Pr1 O6 C15 -51.2(5)
N3 Pr1 O6 C15 135.1(5)
